data_7014309
loop_
_publ_author_name
'Chandrasekhar, Vadapalli'
'Singh, Puja'

_publ_section_title
;
 Reactions of in situ generated hydrated organotin cations with
 chelating O,O- or O,N-ligands: a possible structure-directing
 influence of the organic substituent on tin.
;
_journal_issue 1
_journal_name_full 'Dalton transactions (Cambridge, England : 2003)'
_journal_page_first 114
_journal_page_last 123
_journal_paper_doi 10.1039/c003339a
_journal_volume 40
_journal_year 2011
_chemical_formula_sum 'C44 H58 N2 O10 S2 Sn2'
_chemical_formula_weight 1076.42
_chemical_name_common 'organotin sulfonate'
_chemical_name_systematic
;
?
;
_space_group_IT_number 15
_symmetry_cell_setting monoclinic
_symmetry_space_group_name_Hall '-C 2yc'
_symmetry_space_group_name_H-M 'C 1 2/c 1'
_atom_sites_solution_hydrogens geom
_atom_sites_solution_primary direct
_atom_sites_solution_secondary difmap
_audit_creation_method SHELXL-97
_cell_angle_alpha 90.000(5)
_cell_angle_beta 116.270(5)
_cell_angle_gamma 90.000(5)
_cell_formula_units_Z 4
_cell_length_a 25.783(5)
_cell_length_b 8.597(5)
_cell_length_c 24.133(5)
_cell_measurement_reflns_used 2803
_cell_measurement_temperature 293(2)
_cell_measurement_theta_max 21.78
_cell_measurement_theta_min 2.53
_cell_volume 4797(3)
_computing_cell_refinement 'Bruker SMART'
_computing_data_collection 'Bruker SMART'
_computing_data_reduction 'Bruker SAINT'
_computing_molecular_graphics 'Bruker SHELXTL'
_computing_publication_material 'Bruker SHELXTL'
_computing_structure_refinement 'Bruker SHELXTL'
_computing_structure_solution 'Bruker SHELXTL'
_diffrn_ambient_temperature 293(2)
_diffrn_measured_fraction_theta_full 0.981
_diffrn_measured_fraction_theta_max 0.981
_diffrn_measurement_device_type 'CCD area detector'
_diffrn_measurement_method 'omega scans'
_diffrn_radiation_monochromator graphite
_diffrn_radiation_source 'sealed tube'
_diffrn_radiation_type MoK\a
_diffrn_radiation_wavelength 0.71069
_diffrn_reflns_av_R_equivalents 0.0514
_diffrn_reflns_av_sigmaI/netI 0.0635
_diffrn_reflns_limit_h_max 34
_diffrn_reflns_limit_h_min -33
_diffrn_reflns_limit_k_max 8
_diffrn_reflns_limit_k_min -11
_diffrn_reflns_limit_l_max 31
_diffrn_reflns_limit_l_min -31
_diffrn_reflns_number 14974
_diffrn_reflns_theta_full 28.27
_diffrn_reflns_theta_max 28.27
_diffrn_reflns_theta_min 2.53
_exptl_absorpt_coefficient_mu 1.183
_exptl_absorpt_correction_T_max 0.936
_exptl_absorpt_correction_T_min 0.900
_exptl_absorpt_correction_type multi-scan
_exptl_absorpt_process_details SADABS
_exptl_crystal_colour 'pale yellow'
_exptl_crystal_density_diffrn 1.491
_exptl_crystal_density_method 'not measured'
_exptl_crystal_description 'block like'
_exptl_crystal_F_000 2192
_exptl_crystal_size_max 0.09
_exptl_crystal_size_mid 0.07
_exptl_crystal_size_min 0.06
_refine_diff_density_max 1.061
_refine_diff_density_min -0.690
_refine_diff_density_rms 0.146
_refine_ls_extinction_method none
_refine_ls_goodness_of_fit_ref 1.010
_refine_ls_hydrogen_treatment mixed
_refine_ls_matrix_type full
_refine_ls_number_parameters 289
_refine_ls_number_reflns 5837
_refine_ls_number_restraints 40
_refine_ls_restrained_S_all 1.009
_refine_ls_R_factor_all 0.0967
_refine_ls_R_factor_gt 0.0550
_refine_ls_shift/su_max 0.001
_refine_ls_shift/su_mean 0.000
_refine_ls_structure_factor_coef Fsqd
_refine_ls_weighting_details 'calc w=1/[\s^2^(Fo^2^)+(0.1068P)^2^+0.0000P] where P=(Fo^2^+2Fc^2^)/3'
_refine_ls_weighting_scheme calc
_refine_ls_wR_factor_gt 0.1440
_refine_ls_wR_factor_ref 0.1956
_reflns_number_gt 3508
_reflns_number_total 5837
_reflns_threshold_expression >2sigma(I)
_cod_data_source_file C003339A.TXT
_cod_data_source_block 27marb
_cod_depositor_comments
;
The following automatic conversions were performed:
'_symmetry_cell_setting' value 'Monoclinic' changed to 'monoclinic'
according to '/home/saulius/struct/CIF-dictionaries/cif_core.dic'
dictionary named 'cif_core.dic' version 2.4.1 from
2010-06-29.

'_exptl_absorpt_correction_type' value 'Multi-scan' changed
to 'multi-scan' according to
'/home/saulius/struct/CIF-dictionaries/cif_core.dic' dictionary named
'cif_core.dic' version 2.4.1 from 2010-06-29.

Automatic conversion script
Id: cif_fix_enum 1555 2011-01-17 13:19:09Z saulius 
;
_cod_original_sg_symbol_H-M 'C 2/c'
_cod_database_code 7014309

loop_
_symmetry_equiv_pos_as_xyz
'x, y, z'
'-x, y, -z+1/2'
'x+1/2, y+1/2, z'
'-x+1/2, y+1/2, -z+1/2'
'-x, -y, -z'
'x, -y, z-1/2'
'-x+1/2, -y+1/2, -z'
'x+1/2, -y+1/2, z-1/2'

loop_
_atom_site_label
_atom_site_type_symbol
_atom_site_fract_x
_atom_site_fract_y
_atom_site_fract_z
_atom_site_U_iso_or_equiv
_atom_site_adp_type
_atom_site_occupancy
_atom_site_symmetry_multiplicity
_atom_site_calc_flag
_atom_site_refinement_flags
_atom_site_disorder_assembly
_atom_site_disorder_group
Sn1 Sn 0.837340(16) 0.53993(5) 0.022954(17) 0.05549(19) Uani 1 1 d . . .
C1 C 0.8428(3) 0.6109(10) 0.1089(3) 0.0802(19) Uani 1 1 d U . .
H1A H 0.8123 0.6866 0.1002 0.096 Uiso 1 1 calc R . .
H1B H 0.8331 0.5209 0.1267 0.096 Uiso 1 1 calc R . .
C2 C 0.8934(4) 0.6748(12) 0.1556(4) 0.104(3) Uani 1 1 d U B .
H2A H 0.9059 0.7596 0.1379 0.125 Uiso 1 1 calc R . .
H2B H 0.9234 0.5959 0.1688 0.125 Uiso 1 1 calc R . .
C3 C 0.8888(5) 0.7364(18) 0.2131(5) 0.153(5) Uani 1 1 d DU . .
H3A H 0.8660 0.8309 0.2003 0.184 Uiso 1 1 calc R A 1
H3B H 0.8655 0.6614 0.2222 0.184 Uiso 1 1 calc R A 1
C4 C 0.9320(15) 0.768(4) 0.2651(11) 0.144(12) Uani 0.40 1 d PDU B 1
C4A C 0.9063(15) 0.653(4) 0.2599(12) 0.213(13) Uani 0.60 1 d PDU B 2
C5 C 0.8203(3) 0.3858(8) -0.0522(2) 0.0628(15) Uani 1 1 d . . .
H5A H 0.8568 0.3454 -0.0484 0.075 Uiso 1 1 calc R . .
H5B H 0.7980 0.2985 -0.0489 0.075 Uiso 1 1 calc R . .
C6 C 0.7877(4) 0.4584(9) -0.1161(3) 0.082(2) Uani 1 1 d . . .
H6A H 0.7502 0.4930 -0.1206 0.098 Uiso 1 1 calc R . .
H6B H 0.8087 0.5499 -0.1183 0.098 Uiso 1 1 calc R . .
C7 C 0.7787(3) 0.3568(11) -0.1683(3) 0.096(3) Uani 1 1 d . . .
H7A H 0.7549 0.2694 -0.1682 0.115 Uiso 1 1 calc R . .
H7B H 0.8158 0.3159 -0.1624 0.115 Uiso 1 1 calc R . .
C8 C 0.7504(5) 0.4355(14) -0.2304(4) 0.128(4) Uani 1 1 d . . .
H8A H 0.7099 0.4497 -0.2420 0.193 Uiso 1 1 calc R . .
H8B H 0.7549 0.3721 -0.2607 0.193 Uiso 1 1 calc R . .
H8C H 0.7681 0.5350 -0.2281 0.193 Uiso 1 1 calc R . .
S2 S 0.89288(7) 0.1996(2) 0.10074(6) 0.0618(4) Uani 1 1 d . . .
O1 O 0.81367(17) 0.7517(5) -0.02708(18) 0.0612(10) Uani 1 1 d . . .
O2 O 0.90883(17) 0.3446(5) 0.08072(17) 0.0672(11) Uani 1 1 d . . .
O3 O 0.83067(19) 0.1990(6) 0.0817(2) 0.0791(13) Uani 1 1 d . . .
O4 O 0.9131(2) 0.0644(6) 0.0829(2) 0.0818(14) Uani 1 1 d . . .
O5 O 0.7391(2) 0.5270(7) -0.0071(3) 0.0829(15) Uani 1 1 d D . .
N1 N 0.9215(2) 0.6417(6) 0.0280(2) 0.0596(12) Uani 1 1 d . . .
C9 C 0.8537(3) 0.8107(7) -0.0440(3) 0.0599(15) Uani 1 1 d . . .
C10 C 0.8403(4) 0.9239(9) -0.0889(3) 0.078(2) Uani 1 1 d . . .
H10 H 0.8028 0.9625 -0.1083 0.094 Uiso 1 1 calc R . .
C11 C 0.8811(4) 0.9805(9) -0.1057(4) 0.0757(19) Uani 1 1 d . . .
H11 H 0.8706 1.0551 -0.1367 0.091 Uiso 1 1 calc R . .
C12 C 0.9344(5) 0.9311(9) -0.0788(4) 0.089(3) Uani 1 1 d . . .
H12 H 0.9609 0.9723 -0.0913 0.107 Uiso 1 1 calc R . .
C13 C 0.9541(4) 0.8161(8) -0.0307(3) 0.074(2) Uani 1 1 d . . .
C14 C 0.9095(3) 0.7557(7) -0.0160(3) 0.0567(14) Uani 1 1 d . . .
C15 C 0.9781(3) 0.5944(9) 0.0606(3) 0.0672(16) Uani 1 1 d . . .
H15 H 0.9874 0.5198 0.0914 0.081 Uiso 1 1 calc R . .
C16 C 1.0202(3) 0.6552(9) 0.0482(4) 0.078(2) Uani 1 1 d . . .
H16 H 1.0582 0.6235 0.0719 0.094 Uiso 1 1 calc R . .
C17 C 1.0091(3) 0.7604(9) 0.0027(4) 0.0743(19) Uani 1 1 d . . .
H17 H 1.0389 0.7950 -0.0061 0.089 Uiso 1 1 calc R . .
C18 C 0.9253(3) 0.2088(7) 0.1831(2) 0.0584(14) Uani 1 1 d . . .
C19 C 0.8914(3) 0.2131(9) 0.2124(3) 0.0723(19) Uani 1 1 d . . .
H19 H 0.8514 0.2116 0.1892 0.087 Uiso 1 1 calc R . .
C20 C 0.9146(3) 0.2197(10) 0.2756(3) 0.078(2) Uani 1 1 d . . .
H20 H 0.8905 0.2259 0.2950 0.093 Uiso 1 1 calc R . .
C21 C 0.9757(3) 0.2172(8) 0.3115(3) 0.0658(16) Uani 1 1 d . . .
H21 H 0.9915 0.2177 0.3544 0.079 Uiso 1 1 calc R . .
C22 C 1.0113(2) 0.2139(7) 0.2825(2) 0.0526(13) Uani 1 1 d . . .
H101 H 0.728(2) 0.459(5) -0.031(2) 0.043(16) Uiso 1 1 d D . .
H102 H 0.741(5) 0.601(9) 0.014(5) 0.17(5) Uiso 1 1 d D . .

loop_
_atom_site_aniso_label
_atom_site_aniso_U_11
_atom_site_aniso_U_22
_atom_site_aniso_U_33
_atom_site_aniso_U_23
_atom_site_aniso_U_13
_atom_site_aniso_U_12
Sn1 0.0448(3) 0.0694(3) 0.0512(3) -0.00753(18) 0.02028(19) -0.00405(18)
C1 0.087(5) 0.095(5) 0.065(4) -0.011(4) 0.039(3) -0.001(4)
C2 0.082(5) 0.132(7) 0.077(4) -0.033(5) 0.017(4) 0.005(5)
C3 0.143(9) 0.208(13) 0.081(5) -0.044(7) 0.025(6) 0.024(9)
C4 0.22(3) 0.12(2) 0.072(10) -0.039(14) 0.044(12) -0.03(2)
C4A 0.23(3) 0.30(4) 0.121(14) 0.017(17) 0.081(19) 0.06(3)
C5 0.062(4) 0.073(4) 0.048(3) -0.014(3) 0.019(3) 0.003(3)
C6 0.080(5) 0.100(6) 0.052(4) 0.001(4) 0.016(3) 0.019(4)
C7 0.082(5) 0.114(7) 0.067(4) -0.017(4) 0.011(4) 0.007(5)
C8 0.121(8) 0.195(12) 0.054(5) 0.008(5) 0.025(5) 0.038(7)
S2 0.0488(8) 0.0785(11) 0.0492(8) -0.0029(7) 0.0135(6) -0.0081(7)
O1 0.051(2) 0.066(3) 0.070(2) 0.000(2) 0.0302(19) 0.0041(19)
O2 0.056(2) 0.084(3) 0.054(2) 0.008(2) 0.0172(19) -0.004(2)
O3 0.058(3) 0.102(4) 0.065(2) -0.007(2) 0.015(2) -0.013(2)
O4 0.082(4) 0.083(3) 0.068(3) -0.012(2) 0.022(3) 0.002(2)
O5 0.050(3) 0.090(4) 0.109(4) -0.041(4) 0.036(3) -0.015(3)
N1 0.048(3) 0.070(3) 0.060(3) -0.017(3) 0.024(2) -0.008(2)
C9 0.059(4) 0.059(4) 0.060(3) -0.015(3) 0.025(3) -0.004(3)
C10 0.085(5) 0.074(5) 0.070(4) -0.002(4) 0.029(4) 0.006(4)
C11 0.082(5) 0.074(4) 0.078(5) 0.001(4) 0.042(4) -0.003(4)
C12 0.146(9) 0.067(5) 0.096(6) -0.025(4) 0.093(6) -0.027(5)
C13 0.104(6) 0.056(4) 0.084(4) -0.033(4) 0.064(4) -0.023(4)
C14 0.060(4) 0.056(3) 0.061(3) -0.016(3) 0.033(3) -0.012(3)
C15 0.041(3) 0.082(4) 0.077(4) -0.013(3) 0.024(3) -0.011(3)
C16 0.047(4) 0.080(5) 0.107(5) -0.028(5) 0.033(4) -0.012(3)
C17 0.051(4) 0.077(5) 0.102(5) -0.026(4) 0.039(4) -0.014(3)
C18 0.053(3) 0.069(4) 0.050(3) 0.007(3) 0.020(3) -0.002(3)
C19 0.043(3) 0.112(6) 0.056(3) 0.011(4) 0.016(3) -0.008(3)
C20 0.039(3) 0.133(7) 0.068(4) 0.014(4) 0.030(3) -0.006(4)
C21 0.053(4) 0.096(5) 0.049(3) 0.010(3) 0.022(3) 0.004(3)
C22 0.037(3) 0.068(3) 0.047(3) 0.002(3) 0.013(2) 0.000(2)

loop_
_atom_type_symbol
_atom_type_description
_atom_type_scat_dispersion_real
_atom_type_scat_dispersion_imag
_atom_type_scat_source
C C 0.0033 0.0016 'International Tables Vol C Tables 4.2.6.8 and 6.1.1.4'
H H 0.0000 0.0000 'International Tables Vol C Tables 4.2.6.8 and 6.1.1.4'
N N 0.0061 0.0033 'International Tables Vol C Tables 4.2.6.8 and 6.1.1.4'
O O 0.0106 0.0060 'International Tables Vol C Tables 4.2.6.8 and 6.1.1.4'
S S 0.1246 0.1234 'International Tables Vol C Tables 4.2.6.8 and 6.1.1.4'
Sn Sn -0.6537 1.4246 'International Tables Vol C Tables 4.2.6.8 and 6.1.1.4'

loop_
_geom_angle_atom_site_label_1
_geom_angle_atom_site_label_2
_geom_angle_atom_site_label_3
_geom_angle
_geom_angle_site_symmetry_1
_geom_angle_site_symmetry_3
_geom_angle_publ_flag
C1 Sn1 O1 100.9(3) . . ?
C1 Sn1 C5 156.6(3) . . ?
O1 Sn1 C5 98.7(2) . . ?
C1 Sn1 N1 100.8(2) . . ?
O1 Sn1 N1 74.31(17) . . ?
C5 Sn1 N1 96.7(2) . . ?
C1 Sn1 O5 84.8(3) . . ?
O1 Sn1 O5 82.1(2) . . ?
C5 Sn1 O5 85.3(2) . . ?
N1 Sn1 O5 156.4(2) . . ?
C1 Sn1 O2 86.1(2) . . ?
O1 Sn1 O2 151.14(15) . . ?
C5 Sn1 O2 82.9(2) . . ?
N1 Sn1 O2 76.88(17) . . ?
O5 Sn1 O2 126.60(19) . . ?
C2 C1 Sn1 122.5(6) . . ?
C1 C2 C3 116.4(8) . . ?
C4A C3 C4 54.9(19) . . ?
C4A C3 C2 119(2) . . ?
C4 C3 C2 125(2) . . ?
C6 C5 Sn1 114.8(5) . . ?
C7 C6 C5 115.6(6) . . ?
C6 C7 C8 114.2(8) . . ?
O4 S2 O3 113.7(3) . . ?
O4 S2 O2 113.9(3) . . ?
O3 S2 O2 109.3(3) . . ?
O4 S2 C18 108.7(3) . . ?
O3 S2 C18 105.0(3) . . ?
O2 S2 C18 105.6(3) . . ?
C9 O1 Sn1 115.1(4) . . ?
S2 O2 Sn1 121.8(2) . . ?
C14 N1 C15 118.0(5) . . ?
C14 N1 Sn1 110.3(4) . . ?
C15 N1 Sn1 131.0(5) . . ?
O1 C9 C14 119.4(6) . . ?
O1 C9 C10 122.4(6) . . ?
C14 C9 C10 118.2(7) . . ?
C11 C10 C9 121.5(7) . . ?
C12 C11 C10 120.9(8) . . ?
C11 C12 C13 123.0(8) . . ?
C17 C13 C12 128.2(7) . . ?
C17 C13 C14 117.4(7) . . ?
C12 C13 C14 114.4(7) . . ?
C9 C14 N1 117.0(5) . . ?
C9 C14 C13 121.9(6) . . ?
N1 C14 C13 121.1(6) . . ?
C16 C15 N1 120.8(7) . . ?
C15 C16 C17 122.4(7) . . ?
C16 C17 C13 120.1(7) . . ?
C19 C18 C22 121.4(5) . 2_755 ?
C19 C18 S2 119.5(5) . . ?
C22 C18 S2 119.1(4) 2_755 . ?
C18 C19 C20 121.3(6) . . ?
C19 C20 C21 119.8(6) . . ?
C22 C21 C20 119.9(5) . . ?
C21 C22 C22 121.4(6) . 2_755 ?
C21 C22 C18 122.5(5) . 2_755 ?
C22 C22 C18 116.0(6) 2_755 2_755 ?

loop_
_geom_bond_atom_site_label_1
_geom_bond_atom_site_label_2
_geom_bond_distance
_geom_bond_site_symmetry_2
_geom_bond_publ_flag
Sn1 C1 2.106(6) . ?
Sn1 O1 2.120(4) . ?
Sn1 C5 2.128(6) . ?
Sn1 N1 2.291(5) . ?
Sn1 O5 2.307(5) . ?
Sn1 O2 2.426(4) . ?
C1 C2 1.403(10) . ?
C2 C3 1.539(12) . ?
C3 C4A 1.24(2) . ?
C3 C4 1.28(2) . ?
C5 C6 1.526(9) . ?
C6 C7 1.464(10) . ?
C7 C8 1.507(11) . ?
S2 O4 1.416(5) . ?
S2 O3 1.460(5) . ?
S2 O2 1.461(5) . ?
S2 C18 1.785(6) . ?
O1 C9 1.366(7) . ?
N1 C14 1.376(8) . ?
N1 C15 1.377(8) . ?
C9 C14 1.374(8) . ?
C9 C10 1.382(9) . ?
C10 C11 1.373(11) . ?
C11 C12 1.303(12) . ?
C12 C13 1.436(11) . ?
C13 C17 1.371(10) . ?
C13 C14 1.441(9) . ?
C15 C16 1.352(9) . ?
C16 C17 1.354(10) . ?
C18 C19 1.346(8) . ?
C18 C22 1.469(7) 2_755 ?
C19 C20 1.373(9) . ?
C20 C21 1.422(8) . ?
C21 C22 1.380(8) . ?
C22 C22 1.411(10) 2_755 ?
C22 C18 1.469(7) 2_755 ?
